data_9011012
loop_
_publ_author_name
'Prince, E.'
'Treuting, R. G.'

_publ_section_title
;
 The structure of tetragonal copper ferrite
 Note: cell extrapolated from tetrahedra description
;
_journal_name_full 'Acta Crystallographica'
_journal_page_first 1025
_journal_page_last 1028
_journal_paper_doi 10.1107/S0365110X56002977
_journal_volume 9
_journal_year 1956
_chemical_compound_source Synthetic
_chemical_formula_sum 'Cu Fe2 O4'
_chemical_name_mineral Cuprospinel
_space_group_IT_number 141
_symmetry_space_group_name_Hall '-I 4bd 2'
_symmetry_space_group_name_H-M 'I 41/a m d :2'
_cell_angle_alpha 90
_cell_angle_beta 90
_cell_angle_gamma 90
_cell_length_a 5.8
_cell_length_b 5.8
_cell_length_c 8.73
_cell_formula_units_Z 4
_cell_volume 293.677
_database_code_amcsd 0009195
_exptl_crystal_density_diffrn 5.411
_cod_original_sg_symbol_H-M 'I 41/a m d'
_cod_database_code 9011012

loop_
_space_group_symop_operation_xyz
x,y,z
1/2+x,1/2+y,1/2+z
1/4-y,3/4-x,1/4+z
3/4-y,1/4-x,3/4+z
1/4+y,3/4+x,1/4-z
3/4+y,1/4+x,3/4-z
1/4+y,3/4-x,1/4-z
3/4+y,1/4-x,3/4-z
1/4-y,3/4+x,1/4+z
3/4-y,1/4+x,3/4+z
1/2+x,-y,1/2+z
+x,1/2-y,+z
1/2-x,y,1/2-z
-x,1/2+y,-z
1/2+x,y,1/2-z
+x,1/2+y,-z
1/2-x,-y,1/2+z
-x,1/2-y,+z
1/4+y,1/4+x,3/4+z
3/4+y,3/4+x,1/4+z
1/4-y,1/4-x,3/4-z
3/4-y,3/4-x,1/4-z
1/4-y,1/4+x,3/4-z
3/4-y,3/4+x,1/4-z
1/4+y,1/4-x,3/4+z
3/4+y,3/4-x,1/4+z
-x,y,z
1/2-x,1/2+y,1/2+z
x,-y,-z
1/2+x,1/2-y,1/2-z
-x,-y,-z
1/2-x,1/2-y,1/2-z

loop_
_atom_site_label
_atom_site_fract_x
_atom_site_fract_y
_atom_site_fract_z
_atom_site_occupancy
CuB 0.00000 0.00000 0.50000 0.50000
FeB 0.00000 0.00000 0.50000 0.50000
FeA 0.00000 0.75000 0.12500 1.00000
O 0.00000 0.01600 0.25000 1.00000

loop_
_cod_related_entry_id
_cod_related_entry_database
_cod_related_entry_code
1 AMCSD 0009195
